data_4124728
loop_
_publ_author_name
'Zhao, Da'
'Zhang, Jiji'
'Xie, Zuowei'

_publ_section_title
;
 An Unprecedented Formal [5 + 2] Cycloaddition of Nitrones with
 o-Carboryne via Tandem [3 + 2] Cycloaddition/Oxygen
 Migration/Aromatization Sequence.
;
_journal_issue 43
_journal_name_full 'Journal of the American Chemical Society'
_journal_page_first 13938
_journal_page_last 13942
_journal_paper_doi 10.1021/jacs.5b09074
_journal_volume 137
_journal_year 2015
_chemical_formula_sum 'C23 H26 B10 F3 N O'
_chemical_formula_weight 497.55
_chemical_name_systematic
; 
 ? 
;
_space_group_IT_number 14
_symmetry_cell_setting monoclinic
_symmetry_space_group_name_Hall '-P 2ybc'
_symmetry_space_group_name_H-M 'P 1 21/c 1'
_atom_sites_solution_hydrogens geom
_atom_sites_solution_primary direct
_atom_sites_solution_secondary difmap
_audit_creation_method SHELXL-97
_cell_angle_alpha 90.00
_cell_angle_beta 93.530(2)
_cell_angle_gamma 90.00
_cell_formula_units_Z 4
_cell_length_a 11.0856(8)
_cell_length_b 10.9931(7)
_cell_length_c 21.7010(16)
_cell_measurement_reflns_used 645
_cell_measurement_temperature 297(2)
_cell_measurement_theta_max 15
_cell_measurement_theta_min 15
_cell_volume 2639.6(3)
_computing_cell_refinement 'BRUKER D8VENTURE DIFFRACTOMETER'
_computing_data_collection 'BRUKER D8VENTURE DIFFRACTOMETER'
_computing_data_reduction 'BRUKER D8VENTURE DIFFRACTOMETER'
_computing_molecular_graphics 'BRUKER SHELXTL'
_computing_publication_material 'BRUKER SHELXTL'
_computing_structure_refinement 'SHELXL-97 (Sheldrick, 2008)'
_computing_structure_solution 'SHELXS-97 (Sheldrick, 2008)'
_diffrn_ambient_temperature 297(2)
_diffrn_measured_fraction_theta_full 0.999
_diffrn_measured_fraction_theta_max 0.999
_diffrn_measurement_device_type 'BRUKER D8VENTURE DIFFRACTOMETER'
_diffrn_measurement_method 'PHI & OMEGA SCAN'
_diffrn_radiation_monochromator graphite
_diffrn_radiation_source 'fine-focus sealed tube'
_diffrn_radiation_type MoK\a
_diffrn_radiation_wavelength 0.71073
_diffrn_reflns_av_R_equivalents 0.0378
_diffrn_reflns_av_sigmaI/netI 0.0121
_diffrn_reflns_limit_h_max 13
_diffrn_reflns_limit_h_min -13
_diffrn_reflns_limit_k_max 13
_diffrn_reflns_limit_k_min -13
_diffrn_reflns_limit_l_max 26
_diffrn_reflns_limit_l_min -26
_diffrn_reflns_number 111000
_diffrn_reflns_theta_full 25.25
_diffrn_reflns_theta_max 25.25
_diffrn_reflns_theta_min 2.55
_exptl_absorpt_coefficient_mu 0.084
_exptl_absorpt_correction_T_max 0.7458
_exptl_absorpt_correction_T_min 0.6952
_exptl_absorpt_correction_type multi-scan
_exptl_crystal_colour colourless
_exptl_crystal_density_diffrn 1.252
_exptl_crystal_density_method 'not measured'
_exptl_crystal_description block
_exptl_crystal_F_000 1024
_exptl_crystal_size_max 0.50
_exptl_crystal_size_mid 0.40
_exptl_crystal_size_min 0.30
_refine_diff_density_max 0.552
_refine_diff_density_min -0.444
_refine_diff_density_rms 0.041
_refine_ls_extinction_coef 0.0088(12)
_refine_ls_extinction_expression Fc^*^=kFc[1+0.001xFc^2^\l^3^/sin(2\q)]^-1/4^
_refine_ls_extinction_method SHELXL
_refine_ls_goodness_of_fit_ref 1.048
_refine_ls_hydrogen_treatment riding
_refine_ls_matrix_type full
_refine_ls_number_parameters 344
_refine_ls_number_reflns 4774
_refine_ls_number_restraints 0
_refine_ls_restrained_S_all 1.048
_refine_ls_R_factor_all 0.0681
_refine_ls_R_factor_gt 0.0555
_refine_ls_shift/su_max 0.000
_refine_ls_shift/su_mean 0.000
_refine_ls_structure_factor_coef Fsqd
_refine_ls_weighting_details 'calc w=1/[\s^2^(Fo^2^)+(0.0880P)^2^+1.2146P] where P=(Fo^2^+2Fc^2^)/3'
_refine_ls_weighting_scheme calc
_refine_ls_wR_factor_gt 0.1556
_refine_ls_wR_factor_ref 0.1691
_reflns_number_gt 3863
_reflns_number_total 4774
_reflns_threshold_expression >2sigma(I)
_cod_data_source_file ja5b09074_si_002.cif
_cod_data_source_block 5a
_cod_depositor_comments
;
The following automatic conversions were performed:

'_symmetry_cell_setting' value 'Monoclinic' changed to 'monoclinic'
according to
/usr/data/users/saulius/crontab/automatic-downloads/rss-feeds/ACS/lib/dictionaries/cif_core.dic
dictionary named 'cif_core.dic' version 2.4.2 from 2011-04-26.

Automatic conversion script
Id: cif_fix_values 3271 2015-04-21 07:52:19Z andrius 

 Adding full bibliography for 4124728--4124729.cif.
;
_cod_original_sg_symbol_H-M P2(1)/c
_cod_database_code 4124728

loop_
_symmetry_equiv_pos_as_xyz
'x, y, z'
'-x, y+1/2, -z+1/2'
'-x, -y, -z'
'x, -y-1/2, z-1/2'

loop_
_atom_site_label
_atom_site_type_symbol
_atom_site_fract_x
_atom_site_fract_y
_atom_site_fract_z
_atom_site_U_iso_or_equiv
_atom_site_adp_type
_atom_site_occupancy
_atom_site_symmetry_multiplicity
_atom_site_calc_flag
_atom_site_refinement_flags
N1 N 0.05763(14) 0.34038(15) 0.35646(8) 0.0439(4) Uani 1 1 d .
O1 O 0.04547(12) 0.37399(12) 0.23196(7) 0.0462(4) Uani 1 1 d .
C1 C 0.14808(17) 0.30529(18) 0.22858(9) 0.0421(5) Uani 1 1 d .
C2 C 0.21704(16) 0.24528(17) 0.29283(9) 0.0408(5) Uani 1 1 d .
C11 C -0.05291(16) 0.31955(18) 0.25815(9) 0.0425(5) Uani 1 1 d .
C12 C -0.15407(18) 0.2935(2) 0.22057(11) 0.0519(5) Uani 1 1 d .
H12A H -0.1547 0.3074 0.1783 0.062 Uiso 1 1 calc R
C13 C -0.2543(2) 0.2466(2) 0.24643(13) 0.0598(6) Uani 1 1 d .
H13A H -0.3233 0.2283 0.2216 0.072 Uiso 1 1 calc R
C14 C -0.2521(2) 0.2268(2) 0.30906(12) 0.0589(6) Uani 1 1 d .
H14A H -0.3199 0.1949 0.3264 0.071 Uiso 1 1 calc R
C15 C -0.15030(19) 0.2540(2) 0.34645(11) 0.0513(5) Uani 1 1 d .
H15A H -0.1504 0.2405 0.3888 0.062 Uiso 1 1 calc R
C16 C -0.04754(17) 0.30114(17) 0.32149(9) 0.0427(5) Uani 1 1 d .
C17 C 0.0353(2) 0.3862(2) 0.41841(10) 0.0549(6) Uani 1 1 d .
H17A H 0.0281 0.3179 0.4463 0.066 Uiso 1 1 calc R
H17B H -0.0406 0.4303 0.4166 0.066 Uiso 1 1 calc R
C18 C 0.13496(19) 0.4686(2) 0.44328(9) 0.0503(5) Uani 1 1 d .
C19 C 0.1911(2) 0.4497(2) 0.50108(10) 0.0596(6) Uani 1 1 d .
H19A H 0.1670 0.3848 0.5249 0.072 Uiso 1 1 calc R
C20 C 0.2821(2) 0.5253(3) 0.52409(10) 0.0647(7) Uani 1 1 d .
H20A H 0.3186 0.5114 0.5632 0.078 Uiso 1 1 calc R
C21 C 0.3192(2) 0.6213(2) 0.48926(11) 0.0587(6) Uani 1 1 d .
C22 C 0.2637(2) 0.6417(2) 0.43140(12) 0.0669(7) Uani 1 1 d .
H22A H 0.2882 0.7065 0.4076 0.080 Uiso 1 1 calc R
C23 C 0.1721(2) 0.5662(2) 0.40897(11) 0.0636(6) Uani 1 1 d .
H23A H 0.1346 0.5810 0.3702 0.076 Uiso 1 1 calc R
C24 C 0.4171(2) 0.7016(3) 0.51419(13) 0.0754(8) Uani 1 1 d .
C25 C 0.16815(17) 0.26519(18) 0.35723(9) 0.0430(5) Uani 1 1 d .
H25A H 0.2300 0.3152 0.3792 0.052 Uiso 1 1 calc R
C26 C 0.16288(18) 0.15007(19) 0.39597(9) 0.0470(5) Uani 1 1 d .
C27 C 0.0763(2) 0.0599(2) 0.38574(10) 0.0523(5) Uani 1 1 d .
H27A H 0.0203 0.0659 0.3522 0.063 Uiso 1 1 calc R
C28 C 0.0727(2) -0.0388(2) 0.42503(12) 0.0662(7) Uani 1 1 d .
H28A H 0.0136 -0.0982 0.4181 0.079 Uiso 1 1 calc R
C29 C 0.1560(3) -0.0496(3) 0.47428(13) 0.0814(9) Uani 1 1 d .
H29A H 0.1540 -0.1165 0.5004 0.098 Uiso 1 1 calc R
C30 C 0.2417(3) 0.0381(3) 0.48468(14) 0.0877(9) Uani 1 1 d .
H30A H 0.2979 0.0308 0.5181 0.105 Uiso 1 1 calc R
C31 C 0.2457(2) 0.1378(3) 0.44599(12) 0.0670(7) Uani 1 1 d .
H31A H 0.3045 0.1972 0.4536 0.080 Uiso 1 1 calc R
B3 B 0.1460(2) 0.1493(2) 0.23857(11) 0.0422(5) Uani 1 1 d .
H3 H 0.0649 0.0956 0.2469 0.051 Uiso 1 1 calc R
B4 B 0.1689(2) 0.2169(2) 0.16583(12) 0.0504(6) Uani 1 1 d .
H4 H 0.1025 0.2058 0.1264 0.060 Uiso 1 1 calc R
B5 B 0.2490(2) 0.3564(2) 0.17938(13) 0.0538(6) Uani 1 1 d .
H5 H 0.2343 0.4356 0.1488 0.065 Uiso 1 1 calc R
B6 B 0.2776(2) 0.3736(2) 0.26048(12) 0.0492(6) Uani 1 1 d .
H6 H 0.2807 0.4634 0.2829 0.059 Uiso 1 1 calc R
B7 B 0.2897(2) 0.1136(2) 0.27442(12) 0.0486(6) Uani 1 1 d .
H7 H 0.3023 0.0354 0.3058 0.058 Uiso 1 1 calc R
B8 B 0.2624(2) 0.0962(2) 0.19327(12) 0.0528(6) Uani 1 1 d .
H8 H 0.2579 0.0059 0.1714 0.063 Uiso 1 1 calc R
B9 B 0.3265(2) 0.2235(3) 0.15680(14) 0.0596(7) Uani 1 1 d .
H9 H 0.3638 0.2163 0.1111 0.072 Uiso 1 1 calc R
B10 B 0.3932(2) 0.3207(2) 0.21544(14) 0.0591(7) Uani 1 1 d .
H10 H 0.4734 0.3764 0.2080 0.071 Uiso 1 1 calc R
B11 B 0.3708(2) 0.2517(2) 0.28758(14) 0.0537(6) Uani 1 1 d .
H11 H 0.4361 0.2624 0.3275 0.064 Uiso 1 1 calc R
B12 B 0.4010(2) 0.1592(3) 0.22356(14) 0.0592(7) Uani 1 1 d .
H12 H 0.4868 0.1097 0.2213 0.071 Uiso 1 1 calc R
F1 F 0.4644(3) 0.7724(3) 0.47279(11) 0.1717(15) Uani 1 1 d .
F2 F 0.5082(2) 0.6435(2) 0.54043(19) 0.1843(16) Uani 1 1 d .
F3 F 0.38431(18) 0.77918(19) 0.55494(9) 0.1056(7) Uani 1 1 d .

loop_
_atom_site_aniso_label
_atom_site_aniso_U_11
_atom_site_aniso_U_22
_atom_site_aniso_U_33
_atom_site_aniso_U_23
_atom_site_aniso_U_13
_atom_site_aniso_U_12
N1 0.0390(8) 0.0463(9) 0.0465(9) -0.0116(7) 0.0032(7) 0.0050(7)
O1 0.0391(7) 0.0449(8) 0.0550(8) 0.0038(6) 0.0063(6) 0.0026(6)
C1 0.0387(10) 0.0400(10) 0.0480(11) -0.0039(8) 0.0058(8) -0.0028(8)
C2 0.0327(9) 0.0389(10) 0.0509(11) -0.0078(8) 0.0030(8) -0.0011(7)
C11 0.0361(10) 0.0392(10) 0.0526(12) -0.0017(8) 0.0047(8) 0.0033(8)
C12 0.0439(11) 0.0552(13) 0.0557(12) -0.0036(10) -0.0039(9) 0.0038(9)
C13 0.0381(11) 0.0612(14) 0.0791(17) -0.0076(12) -0.0042(11) -0.0012(10)
C14 0.0400(11) 0.0561(13) 0.0818(17) -0.0017(12) 0.0122(11) -0.0026(10)
C15 0.0448(11) 0.0509(12) 0.0593(13) 0.0005(10) 0.0113(10) 0.0028(9)
C16 0.0370(10) 0.0391(10) 0.0524(12) -0.0057(9) 0.0049(8) 0.0055(8)
C17 0.0563(13) 0.0572(13) 0.0520(12) -0.0132(10) 0.0103(10) 0.0053(10)
C18 0.0559(12) 0.0514(12) 0.0437(11) -0.0140(9) 0.0043(9) 0.0118(10)
C19 0.0678(14) 0.0704(15) 0.0413(11) -0.0038(11) 0.0087(10) 0.0069(12)
C20 0.0670(15) 0.0869(18) 0.0396(12) -0.0114(12) -0.0024(10) 0.0113(13)
C21 0.0563(13) 0.0700(15) 0.0496(12) -0.0216(11) 0.0024(10) 0.0095(11)
C22 0.0854(18) 0.0565(14) 0.0577(14) -0.0042(11) -0.0060(13) -0.0041(13)
C23 0.0847(17) 0.0533(13) 0.0502(13) -0.0034(11) -0.0172(12) 0.0012(12)
C24 0.0561(15) 0.104(2) 0.0660(16) -0.0269(16) 0.0044(13) -0.0018(15)
C25 0.0380(10) 0.0446(11) 0.0459(11) -0.0102(8) -0.0019(8) 0.0017(8)
C26 0.0472(11) 0.0501(12) 0.0438(11) -0.0064(9) 0.0029(9) 0.0082(9)
C27 0.0564(12) 0.0518(12) 0.0493(12) -0.0011(10) 0.0075(10) 0.0030(10)
C28 0.0795(17) 0.0574(14) 0.0636(15) 0.0041(12) 0.0202(13) 0.0042(12)
C29 0.109(2) 0.0740(19) 0.0620(16) 0.0183(14) 0.0141(16) 0.0198(18)
C30 0.105(2) 0.091(2) 0.0639(17) 0.0115(16) -0.0186(16) 0.0200(19)
C31 0.0676(15) 0.0709(16) 0.0608(14) -0.0022(12) -0.0112(12) 0.0089(12)
B3 0.0412(11) 0.0379(11) 0.0480(12) -0.0090(9) 0.0078(9) -0.0054(9)
B4 0.0527(14) 0.0526(14) 0.0469(13) -0.0074(11) 0.0126(11) -0.0096(11)
B5 0.0545(14) 0.0485(14) 0.0602(15) -0.0011(11) 0.0172(12) -0.0108(11)
B6 0.0416(12) 0.0410(12) 0.0653(15) -0.0083(11) 0.0063(11) -0.0096(9)
B7 0.0405(12) 0.0425(12) 0.0636(15) -0.0088(11) 0.0095(11) 0.0044(10)
B8 0.0530(14) 0.0452(13) 0.0622(15) -0.0141(11) 0.0205(11) -0.0056(11)
B9 0.0566(15) 0.0569(15) 0.0682(17) -0.0088(13) 0.0271(13) -0.0085(12)
B10 0.0445(13) 0.0534(15) 0.0811(19) -0.0068(13) 0.0173(12) -0.0099(11)
B11 0.0324(11) 0.0546(14) 0.0743(17) -0.0101(12) 0.0040(11) -0.0024(10)
B12 0.0418(13) 0.0553(15) 0.0825(19) -0.0096(13) 0.0196(12) -0.0004(11)
F1 0.150(2) 0.271(4) 0.0967(15) -0.045(2) 0.0305(15) -0.129(3)
F2 0.0944(15) 0.1211(19) 0.324(4) -0.063(2) -0.097(2) 0.0206(14)
F3 0.1006(13) 0.1120(14) 0.1050(14) -0.0566(12) 0.0122(11) -0.0223(11)

loop_
_atom_type_symbol
_atom_type_description
_atom_type_scat_dispersion_real
_atom_type_scat_dispersion_imag
_atom_type_scat_source
C C 0.0033 0.0016 'International Tables Vol C Tables 4.2.6.8 and 6.1.1.4'
H H 0.0000 0.0000 'International Tables Vol C Tables 4.2.6.8 and 6.1.1.4'
B B 0.0013 0.0007 'International Tables Vol C Tables 4.2.6.8 and 6.1.1.4'
N N 0.0061 0.0033 'International Tables Vol C Tables 4.2.6.8 and 6.1.1.4'
O O 0.0106 0.0060 'International Tables Vol C Tables 4.2.6.8 and 6.1.1.4'
F F 0.0171 0.0103 'International Tables Vol C Tables 4.2.6.8 and 6.1.1.4'

loop_
_geom_angle_atom_site_label_1
_geom_angle_atom_site_label_2
_geom_angle_atom_site_label_3
_geom_angle
C16 N1 C17 114.45(16)
C16 N1 C25 119.33(15)
C17 N1 C25 111.55(16)
C1 O1 C11 117.22(15)
O1 C1 C2 120.50(16)
O1 C1 B5 115.74(17)
C2 C1 B5 111.67(16)
O1 C1 B4 120.78(17)
C2 C1 B4 111.26(16)
B5 C1 B4 63.65(14)
O1 C1 B6 114.26(16)
C2 C1 B6 60.95(12)
B5 C1 B6 62.74(14)
B4 C1 B6 114.77(16)
O1 C1 B3 121.48(15)
C2 C1 B3 61.06(12)
B5 C1 B3 115.08(16)
B4 C1 B3 62.44(13)
B6 C1 B3 113.48(16)
C25 C2 C1 121.80(15)
C25 C2 B7 121.74(17)
C1 C2 B7 109.49(16)
C25 C2 B11 117.33(17)
C1 C2 B11 109.34(16)
B7 C2 B11 62.40(13)
C25 C2 B6 114.70(16)
C1 C2 B6 60.79(13)
B7 C2 B6 113.20(16)
B11 C2 B6 61.82(14)
C25 C2 B3 122.04(15)
C1 C2 B3 60.77(12)
B7 C2 B3 61.88(13)
B11 C2 B3 113.03(16)
B6 C2 B3 113.09(16)
C12 C11 C16 122.74(19)
C12 C11 O1 118.48(19)
C16 C11 O1 118.65(17)
C13 C12 C11 119.1(2)
C14 C13 C12 119.8(2)
C13 C14 C15 120.7(2)
C14 C15 C16 120.7(2)
C11 C16 C15 117.01(19)
C11 C16 N1 118.00(17)
C15 C16 N1 124.79(19)
N1 C17 C18 111.90(17)
C19 C18 C23 118.2(2)
C19 C18 C17 121.0(2)
C23 C18 C17 120.7(2)
C20 C19 C18 121.2(2)
C21 C20 C19 120.0(2)
C20 C21 C22 119.5(2)
C20 C21 C24 119.7(2)
C22 C21 C24 120.8(3)
C23 C22 C21 120.0(3)
C22 C23 C18 121.0(2)
F2 C24 F3 105.5(3)
F2 C24 F1 104.9(3)
F3 C24 F1 102.5(3)
F2 C24 C21 113.7(3)
F3 C24 C21 114.3(2)
F1 C24 C21 114.6(2)
N1 C25 C26 114.29(16)
N1 C25 C2 113.95(16)
C26 C25 C2 114.15(16)
C31 C26 C27 118.3(2)
C31 C26 C25 117.9(2)
C27 C26 C25 123.72(19)
C28 C27 C26 120.6(2)
C29 C28 C27 120.2(3)
C30 C29 C28 119.8(3)
C29 C30 C31 120.6(3)
C30 C31 C26 120.6(3)
C1 B3 C2 58.16(12)
C1 B3 B8 103.99(16)
C2 B3 B8 105.19(15)
C1 B3 B7 104.82(15)
C2 B3 B7 58.55(12)
B8 B3 B7 60.30(14)
C1 B3 B4 57.98(12)
C2 B3 B4 105.35(15)
B8 B3 B4 59.69(14)
B7 B3 B4 107.97(16)
C1 B4 B8 105.38(18)
C1 B4 B9 104.41(17)
B8 B4 B9 60.37(15)
C1 B4 B3 59.58(12)
B8 B4 B3 59.90(14)
B9 B4 B3 108.14(19)
C1 B4 B5 57.90(13)
B8 B4 B5 108.33(18)
B9 B4 B5 59.98(14)
B3 B4 B5 108.04(17)
C1 B5 B9 104.49(17)
C1 B5 B6 59.66(13)
B9 B5 B6 107.5(2)
C1 B5 B10 105.08(19)
B9 B5 B10 60.27(16)
B6 B5 B10 59.20(15)
C1 B5 B4 58.45(12)
B9 B5 B4 59.55(14)
B6 B5 B4 108.08(17)
B10 B5 B4 107.83(19)
C1 B6 C2 58.26(12)
C1 B6 B10 104.44(17)
C2 B6 B10 105.65(17)
C1 B6 B11 104.91(16)
C2 B6 B11 58.71(13)
B10 B6 B11 60.24(16)
C1 B6 B5 57.60(13)
C2 B6 B5 105.36(16)
B10 B6 B5 60.41(16)
B11 B6 B5 108.23(18)
C2 B7 B3 59.57(12)
C2 B7 B12 105.11(17)
B3 B7 B12 107.72(19)
C2 B7 B11 58.83(12)
B3 B7 B11 108.25(17)
B12 B7 B11 59.73(15)
C2 B7 B8 105.51(18)
B3 B7 B8 59.71(14)
B12 B7 B8 59.87(15)
B11 B7 B8 107.74(18)
B4 B8 B3 60.41(13)
B4 B8 B12 107.97(18)
B3 B8 B12 108.06(17)
B4 B8 B9 59.99(15)
B3 B8 B9 108.23(17)
B12 B8 B9 59.79(16)
B4 B8 B7 108.30(16)
B3 B8 B7 59.99(13)
B12 B8 B7 60.02(15)
B9 B8 B7 107.91(18)
B12 B9 B4 107.87(18)
B12 B9 B8 60.02(16)
B4 B9 B8 59.64(14)
B12 B9 B5 108.15(19)
B4 B9 B5 60.48(14)
B8 B9 B5 108.14(17)
B12 B9 B10 60.25(16)
B4 B9 B10 108.27(18)
B8 B9 B10 108.2(2)
B5 B9 B10 59.89(15)
B6 B10 B11 60.24(15)
B6 B10 B5 60.39(15)
B11 B10 B5 108.21(17)
B6 B10 B12 107.89(18)
B11 B10 B12 59.71(16)
B5 B10 B12 107.47(18)
B6 B10 B9 108.08(17)
B11 B10 B9 107.43(18)
B5 B10 B9 59.84(15)
B12 B10 B9 59.44(16)
C2 B11 B12 105.38(17)
C2 B11 B6 59.47(12)
B12 B11 B6 108.0(2)
C2 B11 B10 105.67(18)
B12 B11 B10 60.55(16)
B6 B11 B10 59.52(15)
C2 B11 B7 58.77(12)
B12 B11 B7 60.12(14)
B6 B11 B7 108.32(17)
B10 B11 B7 108.69(19)
B11 B12 B9 108.14(19)
B11 B12 B8 108.26(17)
B9 B12 B8 60.19(15)
B11 B12 B7 60.15(14)
B9 B12 B7 108.30(18)
B8 B12 B7 60.11(14)
B11 B12 B10 59.73(16)
B9 B12 B10 60.31(16)
B8 B12 B10 108.4(2)
B7 B12 B10 108.07(17)

loop_
_geom_bond_atom_site_label_1
_geom_bond_atom_site_label_2
_geom_bond_distance
N1 C16 1.419(2)
N1 C17 1.471(3)
N1 C25 1.477(2)
O1 C1 1.371(2)
O1 C11 1.395(2)
C1 C2 1.683(3)
C1 B5 1.690(3)
C1 B4 1.700(3)
C1 B6 1.727(3)
C1 B3 1.729(3)
C2 C25 1.545(3)
C2 B7 1.715(3)
C2 B11 1.716(3)
C2 B6 1.730(3)
C2 B3 1.734(3)
C11 C12 1.376(3)
C11 C16 1.387(3)
C12 C13 1.376(3)
C13 C14 1.375(4)
C14 C15 1.381(3)
C15 C16 1.391(3)
C17 C18 1.503(3)
C18 C19 1.381(3)
C18 C23 1.383(3)
C19 C20 1.377(4)
C20 C21 1.375(4)
C21 C22 1.382(3)
C21 C24 1.476(4)
C22 C23 1.377(3)
C24 F2 1.296(4)
C24 F3 1.297(3)
C24 F1 1.321(4)
C25 C26 1.523(3)
C26 C31 1.384(3)
C26 C27 1.388(3)
C27 C28 1.382(3)
C28 C29 1.374(4)
C29 C30 1.362(4)
C30 C31 1.384(4)
B3 B8 1.768(3)
B3 B7 1.773(3)
B3 B4 1.777(3)
B4 B8 1.765(4)
B4 B9 1.771(4)
B4 B5 1.787(3)
B5 B9 1.779(4)
B5 B6 1.779(4)
B5 B10 1.779(4)
B6 B10 1.758(4)
B6 B11 1.770(4)
B7 B12 1.777(4)
B7 B11 1.778(3)
B7 B8 1.779(4)
B8 B12 1.775(4)
B8 B9 1.778(4)
B9 B12 1.771(5)
B9 B10 1.786(4)
B10 B11 1.771(4)
B10 B12 1.785(4)
B11 B12 1.770(4)
